data_2008415
loop_
_publ_author_name
'Hoshina, Gakuse'
'Ohba, Shigeru'
'Tsuchimoto, Masanobu'

_publ_section_title (<i>RS</i>,<i>SR</i>)-<i>N</i>,<i>N</i>'-Bis(2-hydroxybenzyl)-1,2-diphenylethylenediamine
_journal_issue 4
_journal_name_full 'Acta Crystallographica Section C'
_journal_page_first IUC9900030
_journal_paper_doi 10.1107/S0108270199099552
_journal_volume 55
_journal_year 1999
_chemical_formula_moiety 'C28 H28 N2 O2'
_chemical_formula_sum 'C28 H28 N2 O2'
_chemical_formula_weight 424.54
_chemical_name_common N,N'-bis(2-hydroxybenzyl)-1,2-diphenylethylenediamine
_space_group_IT_number 14
_symmetry_cell_setting monoclinic
_symmetry_space_group_name_Hall '-P 2yab'
_symmetry_space_group_name_H-M 'P 1 21/a 1'
_audit_creation_method 'from TEXRAY.INF file'
_cell_angle_alpha 90
_cell_angle_beta 97.60(3)
_cell_angle_gamma 90
_cell_formula_units_Z 2
_cell_length_a 7.361(3)
_cell_length_b 16.269(4)
_cell_length_c 9.622(3)
_cell_measurement_reflns_used 25
_cell_measurement_temperature 299
_cell_measurement_theta_max 14.2
_cell_measurement_theta_min 12.8
_cell_volume 1142.2(7)
_computing_cell_refinement 'MSC/AFC Diffractometer Control Software'
_computing_data_collection
;
MSC/AFC Diffractometer Control Software
(Molecular Structure Corporation & Rigaku Corporation, 1993)
;
_computing_data_reduction 'TEXSAN (Molecular Structure Corporation & Rigaku Corporation, 1998)'
_computing_molecular_graphics 'ORTEPII (Johnson, 1976)'
_computing_publication_material TEXSAN
_computing_structure_refinement 'SHELXL97 (Sheldrick, 1997)'
_computing_structure_solution 'SIR92 (Altomare et al., 1994)'
_diffrn_ambient_temperature 299
_diffrn_measurement_device_type 'Rigaku AFC-5'
_diffrn_measurement_method \q-2\q
_diffrn_radiation_monochromator graphite
_diffrn_radiation_source 'Rigaku shield tube'
_diffrn_radiation_type MoK\a
_diffrn_radiation_wavelength 0.71073
_diffrn_reflns_av_R_equivalents 0.023
_diffrn_reflns_av_sigmaI/netI 0.040
_diffrn_reflns_limit_h_max 9
_diffrn_reflns_limit_h_min 0
_diffrn_reflns_limit_k_max 20
_diffrn_reflns_limit_k_min 0
_diffrn_reflns_limit_l_max 11
_diffrn_reflns_limit_l_min -11
_diffrn_reflns_number 2419
_diffrn_reflns_reduction_process 'Lp corrections applied'
_diffrn_reflns_theta_max 26.0
_diffrn_reflns_theta_min 2.13
_diffrn_standards_decay_% none
_diffrn_standards_interval_count 100
_diffrn_standards_number 3
_exptl_absorpt_coefficient_mu 0.078
_exptl_absorpt_correction_T_max 0.985
_exptl_absorpt_correction_T_min 0.904
_exptl_absorpt_correction_type \Y-scan
_exptl_absorpt_process_details '(North et al., 1968)'
_exptl_crystal_colour colourless
_exptl_crystal_density_diffrn 1.234
_exptl_crystal_density_method 'not measured'
_exptl_crystal_description prismatic
_exptl_crystal_F_000 452.00
_exptl_crystal_size_max 0.75
_exptl_crystal_size_mid 0.56
_exptl_crystal_size_min 0.17
_refine_diff_density_max 0.56
_refine_diff_density_min -0.35
_refine_ls_extinction_method none
_refine_ls_goodness_of_fit_ref 1.048
_refine_ls_hydrogen_treatment mixed
_refine_ls_matrix_type full
_refine_ls_number_parameters 145
_refine_ls_number_reflns 2239
_refine_ls_number_restraints 2
_refine_ls_restrained_S_all 1.048
_refine_ls_R_factor_all 0.125
_refine_ls_R_factor_gt 0.066
_refine_ls_shift/su_max 0.004
_refine_ls_shift/su_mean 0.000
_refine_ls_structure_factor_coef Fsqd
_refine_ls_weighting_details 'w = 1/[\s^2^(Fo^2^) + (0.0843P)^2^+0.7660P] where P = (Fo^2^+2Fc^2^)/3'
_refine_ls_weighting_scheme calc
_refine_ls_wR_factor_ref 0.201
_reflns_number_gt 1338
_reflns_number_total 2239
_reflns_threshold_expression I>2\s(I)
_cod_data_source_file qb0084.cif
_cod_data_source_block H4-salen
_cod_original_cell_volume 1142.2(6)
_cod_original_sg_symbol_H-M 'P 21/a'
_cod_database_code 2008415

loop_
_symmetry_equiv_pos_as_xyz
x,y,z
1/2-x,1/2+y,-z
-x,-y,-z
1/2+x,1/2-y,z

loop_
_atom_site_label
_atom_site_fract_x
_atom_site_fract_y
_atom_site_fract_z
_atom_site_U_iso_or_equiv
_atom_site_adp_type
_atom_site_occupancy
_atom_site_type_symbol
O1 0.0337(3) -0.1317(2) 0.4935(3) 0.0747(8) Uani 1.00 O
N2 0.2985(3) -0.0451(2) 0.3901(3) 0.0510(7) Uani 1.00 N
C3 -0.0449(4) -0.1377(2) 0.3581(3) 0.0479(8) Uani 1.00 C
C4 -0.1899(5) -0.1927(2) 0.3268(4) 0.0550(9) Uani 1.00 C
C5 -0.2761(5) -0.1994(2) 0.1915(4) 0.0617(10) Uani 1.00 C
C6 -0.2183(5) -0.1540(2) 0.0849(4) 0.0567(9) Uani 1.00 C
C7 -0.0735(4) -0.1008(2) 0.1160(3) 0.0477(7) Uani 1.00 C
C8 0.0127(4) -0.0900(2) 0.2507(3) 0.0462(8) Uani 1.00 C
C9 0.1516(5) -0.0218(3) 0.2852(4) 0.0710(10) Uani 1.00 C
C10 0.4293(5) 0.0160(2) 0.4440(3) 0.0536(9) Uani 1.00 C
C11 0.5070(4) 0.0694(2) 0.3371(3) 0.0412(7) Uani 1.00 C
C12 0.5938(5) 0.0358(2) 0.2321(4) 0.0576(9) Uani 1.00 C
C13 0.6658(6) 0.0839(3) 0.1381(4) 0.0750(10) Uani 1.00 C
C14 0.6571(6) 0.1672(3) 0.1464(5) 0.0790(10) Uani 1.00 C
C15 0.5711(6) 0.2032(2) 0.2488(5) 0.0760(10) Uani 1.00 C
C16 0.4936(5) 0.1540(2) 0.3439(4) 0.0551(8) Uani 1.00 C
H1 0.1496 -0.1061 0.4928 0.0907 Uiso 1.00 H
H2 0.3463 -0.0842 0.3312 0.0907 Uiso 1.00 H
H4 -0.2296 -0.2253 0.3990 0.0663 Uiso 1.00 H
H5 -0.3768 -0.2358 0.1723 0.0735 Uiso 1.00 H
H6 -0.2778 -0.1593 -0.0087 0.0686 Uiso 1.00 H
H7 -0.0311 -0.0707 0.0417 0.0572 Uiso 1.00 H
H9A 0.0918 0.0244 0.3174 0.0859 Uiso 1.00 H
H9B 0.2019 -0.0079 0.2019 0.0859 Uiso 1.00 H
H10 0.3726 0.0509 0.5038 0.0648 Uiso 1.00 H
H12 0.6031 -0.0220 0.2249 0.0696 Uiso 1.00 H
H13 0.7243 0.0595 0.0660 0.0910 Uiso 1.00 H
H14 0.7095 0.2008 0.0821 0.0945 Uiso 1.00 H
H15 0.5640 0.2616 0.2554 0.0877 Uiso 1.00 H
H16 0.4313 0.1786 0.4137 0.0672 Uiso 1.00 H

loop_
_atom_site_aniso_label
_atom_site_aniso_U_11
_atom_site_aniso_U_22
_atom_site_aniso_U_33
_atom_site_aniso_U_12
_atom_site_aniso_U_13
_atom_site_aniso_U_23
O1 0.070(2) 0.100(2) 0.0530(10) -0.035(2) 0.0040(10) 0.0090(10)
N2 0.0440(10) 0.060(2) 0.0460(10) -0.0180(10) -0.0050(10) 0.0040(10)
C3 0.041(2) 0.050(2) 0.052(2) -0.0050(10) 0.0050(10) -0.0020(10)
C4 0.046(2) 0.048(2) 0.074(2) -0.0090(10) 0.019(2) -0.003(2)
C5 0.043(2) 0.054(2) 0.087(3) -0.013(2) 0.005(2) -0.019(2)
C6 0.049(2) 0.053(2) 0.065(2) -0.001(2) -0.007(2) -0.017(2)
C7 0.043(2) 0.047(2) 0.052(2) 0.0030(10) 0.0010(10) 0.0000(10)
C8 0.035(2) 0.049(2) 0.053(2) -0.0070(10) 0.0000(10) 0.0020(10)
C9 0.059(2) 0.082(3) 0.066(2) -0.027(2) -0.013(2) 0.017(2)
C10 0.049(2) 0.059(2) 0.050(2) -0.019(2) -0.0020(10) 0.005(2)
C11 0.0340(10) 0.042(2) 0.046(2) -0.0050(10) -0.0010(10) 0.0020(10)
C12 0.057(2) 0.054(2) 0.063(2) 0.008(2) 0.014(2) 0.002(2)
C13 0.063(2) 0.092(3) 0.074(3) 0.004(2) 0.026(2) 0.013(2)
C14 0.058(2) 0.100(3) 0.077(3) -0.022(2) 0.004(2) 0.039(3)
C15 0.074(3) 0.045(2) 0.101(3) -0.013(2) -0.022(2) 0.020(2)
C16 0.051(2) 0.048(2) 0.064(2) 0.002(2) 0.001(2) -0.007(2)

loop_
_atom_type_symbol
_atom_type_description
_atom_type_scat_dispersion_real
_atom_type_scat_dispersion_imag
_atom_type_scat_source
O O 0.011 0.006
;International Tables for Crystallography
(1992, Vol. C, Tables 4.2.6.8 and 6.1.1.1)
;
N N 0.006 0.003
;International Tables for Crystallography
(1992, Vol. C, Tables 4.2.6.8 and 6.1.1.1)
;
C C 0.003 0.002
;International Tables for Crystallography
(1992, Vol. C, Tables 4.2.6.8 and 6.1.1.1)
;
H H 0.000 0.000
;International Tables for Crystallography
(1992, Vol. C, Table 6.1.1.2)
;

loop_
_geom_angle_atom_site_label_1
_geom_angle_atom_site_label_2
_geom_angle_atom_site_label_3
_geom_angle_site_symmetry_1
_geom_angle_site_symmetry_3
_geom_angle
_geom_angle_publ_flag
C3 O1 H1 . . 107 no
C9 N2 C10 . . 118.8(3) yes
C9 N2 H2 . . 93 no
C10 N2 H2 . . 113 no
O1 C3 C4 . . 118.1(3) yes
O1 C3 C8 . . 122.4(3) yes
C4 C3 C8 . . 119.6(3) yes
C3 C4 C5 . . 119.9(3) yes
C3 C4 H4 . . 120.1 no
C5 C4 H4 . . 120.0 no
C4 C5 C6 . . 120.9(3) yes
C4 C5 H5 . . 119.0 no
C6 C5 H5 . . 120.0 no
C5 C6 C7 . . 118.8(3) yes
C5 C6 H6 . . 120.5 no
C7 C6 H6 . . 120.7 no
C6 C7 C8 . . 122.3(3) yes
C6 C7 H7 . . 118.8 no
C8 C7 H7 . . 119.0 no
C3 C8 C7 . . 118.4(3) yes
C3 C8 C9 . . 120.3(3) yes
C7 C8 C9 . . 120.9(3) yes
N2 C9 C8 . . 112.7(3) yes
N2 C9 H9A . . 108.7 no
N2 C9 H9B . . 108.3 no
C8 C9 H9A . . 108.9 no
C8 C9 H9B . . 108.4 no
H9A C9 H9B . . 109.7 no
N2 C10 C10 . 3_656 113.0(4) yes
N2 C10 C11 . . 116.6(3) yes
N2 C10 H10 . . 107.9 no
C10 C10 C11 3_656 . 113.7(3) yes
C10 C10 H10 3_656 . 95.3 no
C11 C10 H10 . . 107.8 no
C10 C11 C12 . . 121.6(3) yes
C10 C11 C16 . . 120.2(3) yes
C12 C11 C16 . . 118.2(3) yes
C11 C12 C13 . . 121.4(3) yes
C11 C12 H12 . . 119.6 no
C13 C12 H12 . . 119.1 no
C12 C13 C14 . . 120.7(4) yes
C12 C13 H13 . . 120.0 no
C14 C13 H13 . . 119.3 no
C13 C14 C15 . . 119.9(4) yes
C13 C14 H14 . . 120.8 no
C15 C14 H14 . . 119.3 no
C14 C15 C16 . . 119.6(4) yes
C14 C15 H15 . . 120.5 no
C16 C15 H15 . . 119.9 no
C11 C16 C15 . . 120.2(3) yes
C11 C16 H16 . . 119.8 no
C15 C16 H16 . . 120.0 no

loop_
_geom_bond_atom_site_label_1
_geom_bond_atom_site_label_2
_geom_bond_site_symmetry_1
_geom_bond_site_symmetry_2
_geom_bond_distance
_geom_bond_publ_flag
O1 C3 . . 1.357(4) yes
O1 H1 . . 0.950 no
N2 C9 . . 1.429(4) yes
N2 C10 . . 1.433(4) yes
N2 H2 . . 0.950 no
C3 C4 . . 1.395(4) yes
C3 C8 . . 1.403(4) yes
C4 C5 . . 1.375(5) yes
C4 H4 . . 0.950 no
C5 C6 . . 1.376(5) yes
C5 H5 . . 0.948 no
C6 C7 . . 1.375(5) yes
C6 H6 . . 0.951 no
C7 C8 . . 1.377(4) yes
C7 H7 . . 0.953 no
C8 C9 . . 1.515(5) yes
C9 H9A . . 0.944 no
C9 H9B . . 0.953 no
C10 C10 . 3_656 1.489(6) yes
C10 C11 . . 1.515(4) yes
C10 H10 . . 0.944 no
C11 C12 . . 1.377(5) yes
C11 C16 . . 1.382(4) yes
C12 C13 . . 1.356(6) yes
C12 H12 . . 0.946 no
C13 C14 . . 1.358(7) yes
C13 H13 . . 0.951 no
C14 C15 . . 1.371(7) yes
C14 H14 . . 0.946 no
C15 C16 . . 1.394(6) yes
C15 H15 . . 0.953 no
C16 H16 . . 0.950 no

loop_
_geom_hbond_atom_site_label_D
_geom_hbond_atom_site_label_H
_geom_hbond_atom_site_label_A
_geom_hbond_distance_DH
_geom_hbond_distance_HA
_geom_hbond_distance_DA
_geom_hbond_angle_DHA
O1 H1 N2 0.95 1.86 2.699(4) 146
